data_4081523
loop_
_publ_author_name
'Klapp, Lutz R. R.'
'Bruhn, Clemens'
'Leibold, Michael'
'Siemeling, Ulrich'

_publ_section_title
;
 Ferrocene-Based Bis(guanidines): Superbases for Tridentate
 N,Fe,N-Coordination
;
_journal_issue 20
_journal_name_full Organometallics
_journal_page_first 5862
_journal_paper_doi 10.1021/om400454v
_journal_volume 32
_journal_year 2013
_chemical_formula_moiety '2(C20 H32 Cl Fe N6 Pd), Cl4 Pd, 2(C H Cl3)'
_chemical_formula_sum 'C42 H66 Cl12 Fe2 N12 Pd3'
_chemical_formula_weight 1595.37
_chemical_name_systematic
; 
 ? 
;
_space_group_IT_number 15
_symmetry_cell_setting monoclinic
_symmetry_Int_Tables_number 15
_symmetry_space_group_name_Hall '-C 2yc'
_symmetry_space_group_name_H-M 'C 1 2/c 1'
_atom_sites_solution_hydrogens geom
_atom_sites_solution_primary direct
_atom_sites_solution_secondary difmap
_audit_creation_method SHELXL-97
_cell_angle_alpha 90.00
_cell_angle_beta 106.333(12)
_cell_angle_gamma 90.00
_cell_formula_units_Z 4
_cell_length_a 29.690(5)
_cell_length_b 14.661(3)
_cell_length_c 17.644(3)
_cell_measurement_reflns_used 2526
_cell_measurement_temperature 123(2)
_cell_measurement_theta_max 25.35
_cell_measurement_theta_min 1.56
_cell_volume 7370(2)
_computing_structure_refinement 'SHELXL-97 (Sheldrick, 1997)'
_computing_structure_solution 'SHELXS-97 (Sheldrick, 1990)'
_diffrn_ambient_temperature 123(2)
_diffrn_detector 'image plate (34 cm diameter)'
_diffrn_detector_area_resol_mean 6.67
_diffrn_detector_type STOE
_diffrn_measured_fraction_theta_full 0.997
_diffrn_measured_fraction_theta_max 0.997
_diffrn_measurement_details ' 103 frames, detector distance = 135 mm'
_diffrn_measurement_device '2-circle goniometer'
_diffrn_measurement_device_type 'STOE IPDS 2'
_diffrn_measurement_method 'rotation method'
_diffrn_radiation_collimation '0.5 mm diameter, multiple pinhole'
_diffrn_radiation_monochromator 'plane graphite'
_diffrn_radiation_polarisn_norm 0
_diffrn_radiation_type 'Mo K\a'
_diffrn_radiation_wavelength 0.71073
_diffrn_reflns_av_R_equivalents 0.0000
_diffrn_reflns_av_sigmaI/netI 0.3621
_diffrn_reflns_limit_h_max 30
_diffrn_reflns_limit_h_min -31
_diffrn_reflns_limit_k_max 15
_diffrn_reflns_limit_k_min 0
_diffrn_reflns_limit_l_max 18
_diffrn_reflns_limit_l_min 0
_diffrn_reflns_number 4802
_diffrn_reflns_theta_full 22.50
_diffrn_reflns_theta_max 22.50
_diffrn_reflns_theta_min 1.43
_diffrn_source 'sealed X-ray tube, 12 x 0.4 mm long-fine focus'
_diffrn_source_current 30
_diffrn_source_power 1.50
_diffrn_source_voltage 50
_diffrn_standards_decay_% 0
_exptl_absorpt_coefficient_mu 1.571
_exptl_absorpt_correction_T_max 0.9893
_exptl_absorpt_correction_T_min 0.9508
_exptl_absorpt_correction_type integration
_exptl_absorpt_process_details 'X-red ver. 1.31 (Stoe & Cie. 2005)'
_exptl_crystal_colour yellow
_exptl_crystal_density_diffrn 1.438
_exptl_crystal_density_method 'not measured'
_exptl_crystal_description needle
_exptl_crystal_F_000 3184
_exptl_crystal_size_max 0.11
_exptl_crystal_size_mid 0.02
_exptl_crystal_size_min 0.01
_platon_squeeze_details
;
;
_refine_diff_density_max 1.047
_refine_diff_density_min -0.857
_refine_diff_density_rms 0.175
_refine_ls_extinction_method none
_refine_ls_goodness_of_fit_ref 0.721
_refine_ls_hydrogen_treatment constr
_refine_ls_matrix_type full
_refine_ls_number_parameters 298
_refine_ls_number_reflns 4802
_refine_ls_number_restraints 0
_refine_ls_restrained_S_all 0.721
_refine_ls_R_factor_all 0.1943
_refine_ls_R_factor_gt 0.0822
_refine_ls_shift/su_max 0.002
_refine_ls_shift/su_mean 0.000
_refine_ls_structure_factor_coef Fsqd
_refine_ls_weighting_details 'calc w=1/[\s^2^(Fo^2^)+(0.0413P)^2^+0.0000P] where P=(Fo^2^+2Fc^2^)/3'
_refine_ls_weighting_scheme calc
_refine_ls_wR_factor_gt 0.1450
_refine_ls_wR_factor_ref 0.1777
_reflns_number_gt 1494
_reflns_number_total 4802
_reflns_threshold_expression >2sigma(I)
_cod_data_source_file om400454v_si_002.cif
_cod_data_source_block i0997
_cod_original_sg_symbol_H-M 'C 2/c'
_cod_database_code 4081523

loop_
_symmetry_equiv_pos_as_xyz
'x, y, z'
'-x, y, -z+1/2'
'x+1/2, y+1/2, z'
'-x+1/2, y+1/2, -z+1/2'
'-x, -y, -z'
'x, -y, z-1/2'
'-x+1/2, -y+1/2, -z'
'x+1/2, -y+1/2, z-1/2'

loop_
_atom_site_label
_atom_site_type_symbol
_atom_site_fract_x
_atom_site_fract_y
_atom_site_fract_z
_atom_site_U_iso_or_equiv
_atom_site_adp_type
_atom_site_occupancy
_atom_site_symmetry_multiplicity
_atom_site_calc_flag
_atom_site_refinement_flags
C1 C 0.1222(2) 0.1984(5) 0.0698(3) 0.0181(15) Uiso 1 1 d .
C2 C 0.1275(2) 0.1914(6) -0.0113(4) 0.047(2) Uani 1 1 d .
H2A H 0.1559 0.1925 -0.0260 0.056 Uiso 1 1 calc R
C3 C 0.0796(3) 0.1823(6) -0.0643(5) 0.0384(19) Uiso 1 1 d .
H3A H 0.0720 0.1814 -0.1203 0.046 Uiso 1 1 calc R
C4 C 0.0471(2) 0.1753(5) -0.0219(3) 0.0211(19) Uani 1 1 d .
H4A H 0.0143 0.1658 -0.0436 0.025 Uiso 1 1 calc R
C5 C 0.0715(3) 0.1848(7) 0.0615(4) 0.046(3) Uani 1 1 d .
H5A H 0.0574 0.1827 0.1036 0.055 Uiso 1 1 calc R
C6 C 0.1604(3) 0.2703(7) 0.1923(4) 0.041(3) Uani 1 1 d .
C7 C 0.1630(2) 0.1802(6) 0.3088(4) 0.0329(18) Uiso 1 1 d .
H7A H 0.1740 0.1245 0.2889 0.039 Uiso 1 1 calc R
H7B H 0.1290 0.1771 0.2996 0.039 Uiso 1 1 calc R
H7C H 0.1783 0.1860 0.3655 0.039 Uiso 1 1 calc R
C8 C 0.2059(5) 0.3227(7) 0.3260(5) 0.091(5) Uani 1 1 d .
H8A H 0.1866 0.3626 0.3487 0.109 Uiso 1 1 calc R
H8B H 0.2246 0.3599 0.3000 0.109 Uiso 1 1 calc R
H8C H 0.2269 0.2865 0.3681 0.109 Uiso 1 1 calc R
C9 C 0.1598(2) 0.3851(6) 0.0875(4) 0.0329(18) Uiso 1 1 d .
H9A H 0.1368 0.3519 0.0460 0.039 Uiso 1 1 calc R
H9B H 0.1916 0.3689 0.0861 0.039 Uiso 1 1 calc R
H9C H 0.1551 0.4509 0.0790 0.039 Uiso 1 1 calc R
C10 C 0.1367(2) 0.4334(7) 0.2055(3) 0.034(2) Uani 1 1 d .
H10A H 0.1508 0.4225 0.2620 0.041 Uiso 1 1 calc R
H10B H 0.1025 0.4293 0.1931 0.041 Uiso 1 1 calc R
H10C H 0.1456 0.4943 0.1918 0.041 Uiso 1 1 calc R
C11 C 0.1254(2) -0.0584(6) 0.0524(3) 0.0330(19) Uani 1 1 d .
C12 C 0.1339(3) -0.0379(6) -0.0238(4) 0.043(3) Uani 1 1 d .
H12A H 0.1631 -0.0329 -0.0356 0.051 Uiso 1 1 calc R
C13 C 0.0887(2) -0.0273(5) -0.0751(3) 0.024(2) Uani 1 1 d .
H13A H 0.0830 -0.0169 -0.1301 0.029 Uiso 1 1 calc R
C14 C 0.0521(2) -0.0335(6) -0.0379(4) 0.041(3) Uani 1 1 d .
H14A H 0.0192 -0.0277 -0.0611 0.049 Uiso 1 1 calc R
C15 C 0.07812(19) -0.0514(5) 0.0471(3) 0.0219(15) Uiso 1 1 d .
H15A H 0.0645 -0.0569 0.0896 0.026 Uiso 1 1 calc R
C16 C 0.1656(3) -0.1454(7) 0.1658(4) 0.042(3) Uani 1 1 d .
C17 C 0.1611(2) -0.0715(7) 0.2885(4) 0.046(2) Uani 1 1 d .
H17A H 0.1268 -0.0685 0.2703 0.056 Uiso 1 1 calc R
H17B H 0.1743 -0.0135 0.2774 0.056 Uiso 1 1 calc R
H17C H 0.1712 -0.0832 0.3455 0.056 Uiso 1 1 calc R
C18 C 0.2067(2) -0.2104(6) 0.2983(4) 0.038(2) Uani 1 1 d .
H18A H 0.2381 -0.2089 0.2909 0.045 Uiso 1 1 calc R
H18B H 0.1932 -0.2714 0.2855 0.045 Uiso 1 1 calc R
H18C H 0.2087 -0.1960 0.3534 0.045 Uiso 1 1 calc R
C19 C 0.1666(2) -0.2474(8) 0.0551(4) 0.054(3) Uani 1 1 d .
H19A H 0.2001 -0.2377 0.0616 0.065 Uiso 1 1 calc R
H19B H 0.1482 -0.2063 0.0143 0.065 Uiso 1 1 calc R
H19C H 0.1584 -0.3108 0.0395 0.065 Uiso 1 1 calc R
C20 C 0.1363(3) -0.3064(6) 0.1593(5) 0.048(3) Uani 1 1 d .
H20A H 0.1050 -0.2904 0.1634 0.058 Uiso 1 1 calc R
H20B H 0.1565 -0.3230 0.2116 0.058 Uiso 1 1 calc R
H20C H 0.1338 -0.3581 0.1232 0.058 Uiso 1 1 calc R
C21 C 0.2763(3) 0.0441(6) 0.0683(4) 0.041(3) Uani 1 1 d .
H21A H 0.2627 0.0265 0.1121 0.049 Uiso 1 1 calc R
Fe1 Fe 0.09762(3) 0.07193(9) 0.01141(5) 0.0291(3) Uani 1 1 d .
N1 N 0.15692(17) 0.2009(5) 0.1380(3) 0.0283(18) Uani 1 1 d .
N2 N 0.1749(2) 0.2604(5) 0.2670(4) 0.034(2) Uani 1 1 d .
N3 N 0.1543(2) 0.3627(5) 0.1586(3) 0.045(2) Uani 1 1 d .
N4 N 0.16426(19) -0.0661(5) 0.1240(3) 0.0331(17) Uani 1 1 d .
N5 N 0.1775(2) -0.1448(5) 0.2476(3) 0.0339(19) Uani 1 1 d .
N6 N 0.1563(2) -0.2289(5) 0.1293(4) 0.043(2) Uani 1 1 d .
Pd1 Pd 0.169384(18) 0.06700(5) 0.14640(3) 0.02955(14) Uani 1 1 d .
Pd2 Pd 0.0000 -0.05876(8) 0.2500 0.0307(2) Uani 1 2 d S
Cl1 Cl 0.24451(5) 0.06177(18) 0.24362(8) 0.0358(5) Uani 1 1 d .
Cl2 Cl 0.04438(5) 0.05402(17) 0.21154(9) 0.0364(5) Uani 1 1 d .
Cl3 Cl 0.04441(6) -0.17136(15) 0.21183(11) 0.0386(6) Uani 1 1 d .
Cl4 Cl 0.24854(8) 0.14399(17) 0.02434(12) 0.0506(7) Uani 1 1 d .
Cl5 Cl 0.33699(6) 0.0549(2) 0.10726(11) 0.0572(7) Uani 1 1 d .
Cl6 Cl 0.26347(7) -0.04789(18) -0.00646(11) 0.0523(7) Uani 1 1 d .

loop_
_atom_site_aniso_label
_atom_site_aniso_U_11
_atom_site_aniso_U_22
_atom_site_aniso_U_33
_atom_site_aniso_U_23
_atom_site_aniso_U_13
_atom_site_aniso_U_12
C2 0.043(3) 0.048(6) 0.073(4) 0.017(4) 0.054(3) 0.014(3)
C4 0.013(3) 0.028(4) 0.022(3) 0.021(3) 0.004(2) 0.004(3)
C5 0.057(4) 0.064(6) 0.029(3) 0.000(3) 0.032(3) -0.006(4)
C6 0.038(4) 0.070(6) 0.015(3) 0.013(3) 0.008(3) 0.021(4)
C8 0.179(11) 0.047(7) 0.032(4) 0.004(5) 0.005(6) -0.044(7)
C10 0.034(3) 0.031(4) 0.041(3) -0.014(4) 0.016(2) 0.001(4)
C11 0.049(3) 0.025(4) 0.029(3) 0.003(3) 0.018(2) -0.026(4)
C12 0.041(4) 0.069(7) 0.014(3) -0.019(3) 0.002(3) 0.003(4)
C13 0.042(4) 0.020(4) 0.004(3) -0.001(2) -0.005(3) -0.001(3)
C14 0.020(3) 0.069(7) 0.028(3) -0.014(4) -0.002(3) -0.012(4)
C16 0.024(4) 0.045(6) 0.049(4) -0.011(4) 0.000(3) -0.004(4)
C17 0.024(3) 0.057(5) 0.048(3) 0.047(4) -0.005(3) -0.019(4)
C18 0.041(4) 0.035(5) 0.045(4) 0.020(3) 0.025(3) -0.008(4)
C19 0.033(4) 0.114(8) 0.017(3) -0.017(4) 0.011(3) 0.019(5)
C20 0.060(5) 0.029(5) 0.051(4) -0.005(4) 0.010(4) -0.022(4)
C21 0.073(5) 0.026(5) 0.019(3) 0.011(3) 0.007(3) 0.018(4)
Fe1 0.0290(4) 0.0378(6) 0.0188(4) 0.0011(5) 0.0037(3) 0.0017(6)
N1 0.014(3) 0.043(4) 0.028(3) 0.001(3) 0.006(2) 0.011(3)
N2 0.032(3) 0.022(4) 0.039(3) -0.005(3) -0.007(3) -0.013(3)
N3 0.051(3) 0.042(5) 0.046(3) -0.015(3) 0.021(3) -0.013(3)
N4 0.045(3) 0.017(3) 0.027(3) 0.010(3) -0.007(2) -0.007(4)
N5 0.035(3) 0.038(4) 0.028(3) -0.013(3) 0.007(2) 0.001(3)
N6 0.047(4) 0.030(4) 0.037(4) 0.019(3) -0.013(3) 0.008(3)
Pd1 0.0314(2) 0.0353(3) 0.02107(19) 0.0002(3) 0.00600(17) 0.0009(4)
Pd2 0.0316(3) 0.0366(5) 0.0239(3) 0.000 0.0080(3) 0.000
Cl1 0.0332(7) 0.0454(12) 0.0262(7) -0.0003(10) 0.0040(6) -0.0139(11)
Cl2 0.0307(7) 0.0491(13) 0.0283(7) 0.0007(10) 0.0064(6) -0.0022(10)
Cl3 0.0361(9) 0.0398(13) 0.0394(9) -0.0005(9) 0.0099(7) 0.0127(9)
Cl4 0.0605(11) 0.0441(14) 0.0496(10) 0.0029(10) 0.0194(8) 0.0105(11)
Cl5 0.0403(9) 0.0784(16) 0.0477(9) 0.0272(12) 0.0038(8) -0.0043(13)
Cl6 0.0589(10) 0.0479(16) 0.0542(10) 0.0010(10) 0.0226(8) 0.0029(11)

loop_
_atom_type_symbol
_atom_type_description
_atom_type_scat_dispersion_real
_atom_type_scat_dispersion_imag
_atom_type_scat_source
C C 0.0033 0.0016 'International Tables Vol C Tables 4.2.6.8 and 6.1.1.4'
H H 0.0000 0.0000 'International Tables Vol C Tables 4.2.6.8 and 6.1.1.4'
Fe Fe 0.3463 0.8444 'International Tables Vol C Tables 4.2.6.8 and 6.1.1.4'
N N 0.0061 0.0033 'International Tables Vol C Tables 4.2.6.8 and 6.1.1.4'
Pd Pd -0.9988 1.0072 'International Tables Vol C Tables 4.2.6.8 and 6.1.1.4'
Cl Cl 0.1484 0.1585 'International Tables Vol C Tables 4.2.6.8 and 6.1.1.4'

loop_
_geom_angle_atom_site_label_1
_geom_angle_atom_site_label_2
_geom_angle_atom_site_label_3
_geom_angle
_geom_angle_site_symmetry_1
_geom_angle_site_symmetry_3
N1 C1 C5 126.3(6) . .
N1 C1 C2 127.0(6) . .
C5 C1 C2 105.9(5) . .
N1 C1 Fe1 121.6(5) . .
C5 C1 Fe1 68.7(4) . .
C2 C1 Fe1 65.9(4) . .
N1 C1 Pd1 51.4(4) . .
C5 C1 Pd1 110.0(5) . .
C2 C1 Pd1 105.6(5) . .
Fe1 C1 Pd1 70.2(2) . .
C3 C2 C1 105.8(6) . .
C3 C2 Fe1 69.7(4) . .
C1 C2 Fe1 72.7(4) . .
C3 C2 H2A 127.1 . .
C1 C2 H2A 127.1 . .
Fe1 C2 H2A 122.3 . .
C4 C3 C2 111.2(6) . .
C4 C3 Fe1 71.7(4) . .
C2 C3 Fe1 68.5(4) . .
C4 C3 H3A 124.4 . .
C2 C3 H3A 124.4 . .
Fe1 C3 H3A 127.0 . .
C3 C4 C5 108.4(6) . .
C3 C4 Fe1 69.6(4) . .
C5 C4 Fe1 70.8(4) . .
C3 C4 H4A 125.8 . .
C5 C4 H4A 125.8 . .
Fe1 C4 H4A 125.3 . .
C4 C5 C1 108.5(6) . .
C4 C5 Fe1 68.9(4) . .
C1 C5 Fe1 70.6(4) . .
C4 C5 H5A 125.8 . .
C1 C5 H5A 125.8 . .
Fe1 C5 H5A 126.3 . .
N2 C6 N1 124.8(8) . .
N2 C6 N3 119.4(7) . .
N1 C6 N3 114.9(6) . .
N2 C7 H7A 109.5 . .
N2 C7 H7B 109.5 . .
H7A C7 H7B 109.5 . .
N2 C7 H7C 109.5 . .
H7A C7 H7C 109.5 . .
H7B C7 H7C 109.5 . .
N2 C8 H8A 109.5 . .
N2 C8 H8B 109.5 . .
H8A C8 H8B 109.5 . .
N2 C8 H8C 109.5 . .
H8A C8 H8C 109.5 . .
H8B C8 H8C 109.5 . .
N3 C9 H9A 109.5 . .
N3 C9 H9B 109.5 . .
H9A C9 H9B 109.5 . .
N3 C9 H9C 109.5 . .
H9A C9 H9C 109.5 . .
H9B C9 H9C 109.5 . .
N3 C10 H10A 109.5 . .
N3 C10 H10B 109.5 . .
H10A C10 H10B 109.5 . .
N3 C10 H10C 109.5 . .
H10A C10 H10C 109.5 . .
H10B C10 H10C 109.5 . .
C15 C11 N4 127.2(5) . .
C15 C11 C12 110.8(5) . .
N4 C11 C12 120.9(6) . .
C15 C11 Fe1 67.7(5) . .
N4 C11 Fe1 120.1(6) . .
C12 C11 Fe1 69.8(5) . .
C15 C11 Pd1 108.1(5) . .
N4 C11 Pd1 50.3(4) . .
C12 C11 Pd1 105.0(5) . .
Fe1 C11 Pd1 69.8(3) . .
C13 C12 C11 103.6(6) . .
C13 C12 Fe1 68.5(4) . .
C11 C12 Fe1 69.9(5) . .
C13 C12 H12A 128.2 . .
C11 C12 H12A 128.2 . .
Fe1 C12 H12A 125.1 . .
C12 C13 C14 114.4(6) . .
C12 C13 Fe1 72.6(4) . .
C14 C13 Fe1 70.2(4) . .
C12 C13 H13A 122.8 . .
C14 C13 H13A 122.8 . .
Fe1 C13 H13A 126.1 . .
C13 C14 C15 103.0(5) . .
C13 C14 Fe1 69.7(4) . .
C15 C14 Fe1 67.7(4) . .
C13 C14 H14A 128.5 . .
C15 C14 H14A 128.5 . .
Fe1 C14 H14A 125.7 . .
C11 C15 C14 107.9(5) . .
C11 C15 Fe1 73.6(5) . .
C14 C15 Fe1 69.6(4) . .
C11 C15 H15A 126.0 . .
C14 C15 H15A 126.0 . .
Fe1 C15 H15A 122.5 . .
N4 C16 N6 122.2(7) . .
N4 C16 N5 121.0(8) . .
N6 C16 N5 116.9(8) . .
N5 C17 H17A 109.5 . .
N5 C17 H17B 109.5 . .
H17A C17 H17B 109.5 . .
N5 C17 H17C 109.5 . .
H17A C17 H17C 109.5 . .
H17B C17 H17C 109.5 . .
N5 C18 H18A 109.5 . .
N5 C18 H18B 109.5 . .
H18A C18 H18B 109.5 . .
N5 C18 H18C 109.5 . .
H18A C18 H18C 109.5 . .
H18B C18 H18C 109.5 . .
N6 C19 H19A 109.5 . .
N6 C19 H19B 109.5 . .
H19A C19 H19B 109.5 . .
N6 C19 H19C 109.5 . .
H19A C19 H19C 109.5 . .
H19B C19 H19C 109.5 . .
N6 C20 H20A 109.5 . .
N6 C20 H20B 109.5 . .
H20A C20 H20B 109.5 . .
N6 C20 H20C 109.5 . .
H20A C20 H20C 109.5 . .
H20B C20 H20C 109.5 . .
Cl5 C21 Cl4 113.8(5) . .
Cl5 C21 Cl6 109.2(5) . .
Cl4 C21 Cl6 108.5(3) . .
Cl5 C21 H21A 108.4 . .
Cl4 C21 H21A 108.4 . .
Cl6 C21 H21A 108.4 . .
C15 Fe1 C2 170.7(2) . .
C15 Fe1 C3 147.4(3) . .
C2 Fe1 C3 41.9(3) . .
C15 Fe1 C13 67.5(3) . .
C2 Fe1 C13 115.3(3) . .
C3 Fe1 C13 96.8(3) . .
C15 Fe1 C14 42.7(2) . .
C2 Fe1 C14 145.0(3) . .
C3 Fe1 C14 106.9(3) . .
C13 Fe1 C14 40.1(3) . .
C15 Fe1 C4 118.8(3) . .
C2 Fe1 C4 69.1(3) . .
C3 Fe1 C4 38.7(3) . .
C13 Fe1 C4 111.6(2) . .
C14 Fe1 C4 95.2(3) . .
C15 Fe1 C5 113.1(3) . .
C2 Fe1 C5 69.2(3) . .
C3 Fe1 C5 66.4(3) . .
C13 Fe1 C5 150.3(3) . .
C14 Fe1 C5 118.9(3) . .
C4 Fe1 C5 40.3(2) . .
C15 Fe1 C12 68.4(3) . .
C2 Fe1 C12 107.9(3) . .
C3 Fe1 C12 117.7(3) . .
C13 Fe1 C12 38.9(2) . .
C14 Fe1 C12 68.7(3) . .
C4 Fe1 C12 147.9(2) . .
C5 Fe1 C12 170.8(3) . .
C15 Fe1 C11 38.7(2) . .
C2 Fe1 C11 133.2(3) . .
C3 Fe1 C11 158.0(3) . .
C13 Fe1 C11 64.9(2) . .
C14 Fe1 C11 67.6(3) . .
C4 Fe1 C11 157.5(3) . .
C5 Fe1 C11 135.4(3) . .
C12 Fe1 C11 40.4(3) . .
C15 Fe1 C1 134.6(2) . .
C2 Fe1 C1 41.4(3) . .
C3 Fe1 C1 68.0(3) . .
C13 Fe1 C1 156.3(3) . .
C14 Fe1 C1 159.6(3) . .
C4 Fe1 C1 68.3(2) . .
C5 Fe1 C1 40.7(3) . .
C12 Fe1 C1 131.5(3) . .
C11 Fe1 C1 124.5(2) . .
C15 Fe1 Pd1 85.82(15) . .
C2 Fe1 Pd1 85.31(18) . .
C3 Fe1 Pd1 125.7(2) . .
C13 Fe1 Pd1 122.28(18) . .
C14 Fe1 Pd1 127.3(2) . .
C4 Fe1 Pd1 126.06(17) . .
C5 Fe1 Pd1 86.80(18) . .
C12 Fe1 Pd1 84.22(16) . .
C11 Fe1 Pd1 62.85(17) . .
C1 Fe1 Pd1 61.61(16) . .
C1 N1 C6 121.9(6) . .
C1 N1 Pd1 96.8(5) . .
C6 N1 Pd1 134.1(5) . .
C6 N2 C7 123.1(7) . .
C6 N2 C8 128.0(8) . .
C7 N2 C8 108.9(6) . .
C9 N3 C6 124.5(7) . .
C9 N3 C10 119.6(7) . .
C6 N3 C10 115.7(6) . .
C16 N4 C11 115.4(6) . .
C16 N4 Pd1 137.4(5) . .
C11 N4 Pd1 95.4(5) . .
C16 N5 C18 125.5(7) . .
C16 N5 C17 119.9(6) . .
C18 N5 C17 114.6(6) . .
C16 N6 C20 125.2(7) . .
C16 N6 C19 121.5(8) . .
C20 N6 C19 113.3(7) . .
N4 Pd1 N1 161.54(19) . .
N4 Pd1 Cl1 96.56(16) . .
N1 Pd1 Cl1 101.54(15) . .
N4 Pd1 C1 129.78(19) . .
N1 Pd1 C1 31.79(19) . .
Cl1 Pd1 C1 131.83(15) . .
N4 Pd1 C11 34.3(2) . .
N1 Pd1 C11 127.2(2) . .
Cl1 Pd1 C11 129.67(18) . .
C1 Pd1 C11 95.5(2) . .
N4 Pd1 Fe1 81.63(14) . .
N1 Pd1 Fe1 79.93(14) . .
Cl1 Pd1 Fe1 165.86(5) . .
C1 Pd1 Fe1 48.15(14) . .
C11 Pd1 Fe1 47.33(17) . .
Cl3 Pd2 Cl3 89.65(11) 2 .
Cl3 Pd2 Cl2 90.36(7) 2 2
Cl3 Pd2 Cl2 179.89(7) . 2
Cl3 Pd2 Cl2 179.89(7) 2 .
Cl3 Pd2 Cl2 90.36(7) . .
Cl2 Pd2 Cl2 89.63(11) 2 .

loop_
_geom_bond_atom_site_label_1
_geom_bond_atom_site_label_2
_geom_bond_distance
_geom_bond_site_symmetry_2
C1 N1 1.346(7) .
C1 C5 1.486(10) .
C1 C2 1.486(10) .
C1 Fe1 2.148(7) .
C1 Pd1 2.537(6) .
C2 C3 1.473(10) .
C2 Fe1 2.053(9) .
C2 H2A 0.9500 .
C3 C4 1.380(11) .
C3 Fe1 2.070(8) .
C3 H3A 0.9500 .
C4 C5 1.452(9) .
C4 Fe1 2.097(7) .
C4 H4A 0.9500 .
C5 Fe1 2.123(9) .
C5 H5A 0.9500 .
C6 N2 1.273(9) .
C6 N1 1.382(10) .
C6 N3 1.471(12) .
C7 N2 1.482(10) .
C7 H7A 0.9800 .
C7 H7B 0.9800 .
C7 H7C 0.9800 .
C8 N2 1.493(12) .
C8 H8A 0.9800 .
C8 H8B 0.9800 .
C8 H8C 0.9800 .
C9 N3 1.350(10) .
C9 H9A 0.9800 .
C9 H9B 0.9800 .
C9 H9C 0.9800 .
C10 N3 1.507(11) .
C10 H10A 0.9800 .
C10 H10B 0.9800 .
C10 H10C 0.9800 .
C11 C15 1.385(9) .
C11 N4 1.456(7) .
C11 C12 1.466(9) .
C11 Fe1 2.126(9) .
C11 Pd1 2.573(7) .
C12 C13 1.399(9) .
C12 Fe1 2.124(9) .
C12 H12A 0.9500 .
C13 C14 1.423(11) .
C13 Fe1 2.071(7) .
C13 H13A 0.9500 .
C14 C15 1.504(8) .
C14 Fe1 2.077(8) .
C14 H14A 0.9500 .
C15 Fe1 2.050(8) .
C15 H15A 0.9500 .
C16 N4 1.371(12) .
C16 N6 1.374(12) .
C16 N5 1.387(9) .
C17 N5 1.452(11) .
C17 H17A 0.9800 .
C17 H17B 0.9800 .
C17 H17C 0.9800 .
C18 N5 1.428(10) .
C18 H18A 0.9800 .
C18 H18B 0.9800 .
C18 H18C 0.9800 .
C19 N6 1.452(10) .
C19 H19A 0.9800 .
C19 H19B 0.9800 .
C19 H19C 0.9800 .
C20 N6 1.449(12) .
C20 H20A 0.9800 .
C20 H20B 0.9800 .
C20 H20C 0.9800 .
C21 Cl5 1.747(8) .
C21 Cl4 1.751(8) .
C21 Cl6 1.850(8) .
C21 H21A 1.0000 .
Fe1 Pd1 2.7136(10) .
N1 Pd1 1.996(7) .
N4 Pd1 1.988(8) .
Pd1 Cl1 2.4023(15) .
Pd2 Cl3 2.327(2) 2
Pd2 Cl3 2.327(2) .
Pd2 Cl2 2.331(2) 2
Pd2 Cl2 2.331(2) .

loop_
_platon_squeeze_void_nr
_platon_squeeze_void_average_x
_platon_squeeze_void_average_y
_platon_squeeze_void_average_z
_platon_squeeze_void_volume
_platon_squeeze_void_count_electrons
_platon_squeeze_void_content
1 0.500 0.000 0.046 883 510 ' '
2 0.000 0.500 0.345 883 510 ' '
